data_7223125
loop_
_publ_author_name
'Majerz, Irena'
'Gutmann, Matthias'

_publ_section_title
;
 Intermolecular OHN hydrogen bond with proton moving in 3-methylpyridinium
 2,6-dichloro-4-nitrophenolate
;
_journal_name_full 'RSC Adv.'
_journal_paper_doi 10.1039/C5RA06733B
_journal_year 2015
_chemical_formula_sum 'C12 H10 Cl2 N2 O3'
_chemical_formula_weight 301.1
_chemical_name_systematic ' ?'
_space_group_IT_number 14
_symmetry_cell_setting monoclinic
_symmetry_Int_Tables_number 14
_symmetry_space_group_name_Hall '-P 2ybc'
_symmetry_space_group_name_H-M 'P 1 21/c 1'
_audit_update_record
;
2015-04-16 deposited with the CCDC.
2015-11-02 downloaded from the CCDC.
;
_cell_angle_alpha 90
_cell_angle_beta 111.49(2)
_cell_angle_gamma 90
_cell_formula_units_Z 4
_cell_length_a 7.7629(16)
_cell_length_b 23.525(5)
_cell_length_c 7.3900(18)
_cell_measurement_temperature 10
_cell_volume 1255.8(5)
_computing_cell_refinement unknown
_computing_data_collection unknown
_computing_data_reduction unknown
_computing_molecular_graphics unknown
_computing_structure_solution unknown
_diffrn_ambient_temperature 10
_diffrn_measured_fraction_theta_full 0.9
_diffrn_measured_fraction_theta_max 0
_diffrn_radiation_probe neutron
_diffrn_radiation_wavelength -1
_diffrn_reflns_av_sigmaI/netI 0.097
_diffrn_reflns_limit_h_max 18
_diffrn_reflns_limit_h_min -20
_diffrn_reflns_limit_k_max 59
_diffrn_reflns_limit_k_min -58
_diffrn_reflns_limit_l_max 14
_diffrn_reflns_limit_l_min -16
_diffrn_reflns_number 10207
_diffrn_reflns_theta_full 13.97
_diffrn_reflns_theta_max 79.78
_diffrn_reflns_theta_min 2.82
_exptl_absorpt_coefficient_mu 0
_exptl_crystal_density_diffrn 1.5922
_exptl_crystal_F_000 616
_refine_ls_extinction_coef 33.8(7)
_refine_ls_extinction_method 'B-C type 1 Lorentzian isotropic (Becker & Coppens, 1974)'
_refine_ls_goodness_of_fit_gt 3.05
_refine_ls_goodness_of_fit_ref 2.90
_refine_ls_hydrogen_treatment refall
_refine_ls_number_constraints 0
_refine_ls_number_parameters 268
_refine_ls_number_reflns 10207
_refine_ls_number_restraints 0
_refine_ls_R_factor_all 0.0937
_refine_ls_R_factor_gt 0.0855
_refine_ls_shift/su_max 0.0211
_refine_ls_shift/su_mean 0.0017
_refine_ls_structure_factor_coef Fsqd
_refine_ls_weighting_details w=1/(\s^2^(I)+0.0004I^2^)
_refine_ls_weighting_scheme sigma
_refine_ls_wR_factor_gt 0.1759
_refine_ls_wR_factor_ref 0.1775
_reflns_number_gt 9069
_reflns_number_total 10207
_reflns_threshold_expression I>3\s(I)
_cod_data_source_file c5ra06733b1.cif
_cod_data_source_block I
_cod_original_sg_symbol_Hall '-P 2ycb'
_cod_database_code 7223125

loop_
_symmetry_equiv_pos_site_id
_symmetry_equiv_pos_as_xyz
1 x,y,z
2 -x,y+1/2,-z+1/2
3 -x,-y,-z
4 x,-y+1/2,z+1/2

loop_
_atom_site_label
_atom_site_type_symbol
_atom_site_fract_x
_atom_site_fract_y
_atom_site_fract_z
_atom_site_adp_type
_atom_site_U_iso_or_equiv
_atom_site_symmetry_multiplicity
_atom_site_occupancy
_atom_site_calc_flag
O1 O 0.5349(3) 0.63565(8) 0.3738(4) Uani 0.0068(6) 4 1 d
O2 O 0.8259(3) 0.87936(8) 0.6500(4) Uani 0.0085(7) 4 1 d
O3 O 0.5566(3) 0.89991(8) 0.4368(4) Uani 0.0096(7) 4 1 d
N2 N 0.67625(19) 0.86491(5) 0.5273(2) Uani 0.0054(4) 4 1 d
Cl1 Cl 0.22958(17) 0.70930(5) 0.1434(2) Uani 0.0060(4) 4 1 d
Cl2 Cl 0.90340(17) 0.65984(5) 0.6849(2) Uani 0.0054(4) 4 1 d
C1 C 0.5692(3) 0.68820(7) 0.4104(3) Uani 0.0046(5) 4 1 d
C2 C 0.4387(2) 0.73125(7) 0.3146(3) Uani 0.0051(5) 4 1 d
C3 C 0.4710(3) 0.78864(7) 0.3473(3) Uani 0.0040(5) 4 1 d
C4 C 0.6400(3) 0.80568(7) 0.4910(3) Uani 0.0044(5) 4 1 d
C5 C 0.7736(3) 0.76620(7) 0.5943(3) Uani 0.0058(6) 4 1 d
C6 C 0.7377(2) 0.70924(7) 0.5555(3) Uani 0.0044(5) 4 1 d
H2 H 0.3675(6) 0.82017(17) 0.2695(8) Uani 0.0207(16) 4 1 d
H3 H 0.9030(6) 0.78076(18) 0.7046(7) Uani 0.0183(14) 4 1 d
N1 N 0.69509(19) 0.54088(5) 0.4808(2) Uani 0.0058(4) 4 1 d
C7 C 0.7266(3) 0.52205(7) 0.6617(3) Uani 0.0057(5) 4 1 d
C8 C 0.7840(2) 0.46644(7) 0.7152(3) Uani 0.0052(5) 4 1 d
C9 C 0.8088(3) 0.43085(7) 0.5754(3) Uani 0.0061(6) 4 1 d
C10 C 0.7761(3) 0.45156(7) 0.3886(3) Uani 0.0066(6) 4 1 d
C11 C 0.7192(3) 0.50736(7) 0.3470(3) Uani 0.0065(6) 4 1 d
C12 C 0.8139(3) 0.44602(8) 0.9167(3) Uani 0.0084(6) 4 1 d
H1 H 0.6440(7) 0.58600(18) 0.4461(7) Uani 0.0195(15) 4 1 d
H4 H 0.7012(7) 0.55260(18) 0.7578(7) Uani 0.0209(16) 4 1 d
H5 H 0.8509(7) 0.38694(17) 0.6120(9) Uani 0.0252(18) 4 1 d
H6 H 0.7914(7) 0.42438(19) 0.2795(8) Uani 0.0236(17) 4 1 d
H7 H 0.6895(7) 0.52668(18) 0.2028(8) Uani 0.0237(17) 4 1 d
H8 H 0.9389(8) 0.4207(2) 0.9727(10) Uani 0.034(2) 4 1 d
H9 H 0.8249(9) 0.48220(19) 1.0150(8) Uani 0.0282(19) 4 1 d
H10 H 0.6997(8) 0.4193(2) 0.9175(10) Uani 0.036(2) 4 1 d

loop_
_atom_site_aniso_label
_atom_site_aniso_type_symbol
_atom_site_aniso_U_11
_atom_site_aniso_U_22
_atom_site_aniso_U_33
_atom_site_aniso_U_12
_atom_site_aniso_U_13
_atom_site_aniso_U_23
O1 O 0.0055(8) 0.0033(6) 0.0099(12) 0.0002(6) 0.0008(9) 0.0012(6)
O2 O 0.0054(8) 0.0054(7) 0.0111(13) -0.0021(6) -0.0012(9) -0.0051(7)
O3 O 0.0077(9) 0.0040(7) 0.0169(14) 0.0011(6) 0.0043(10) 0.0020(7)
N2 N 0.0059(5) 0.0035(4) 0.0065(7) -0.0007(4) 0.0018(5) 0.0010(4)
Cl1 Cl 0.0034(4) 0.0051(4) 0.0079(7) -0.0003(4) 0.0002(5) 0.0002(4)
Cl2 Cl 0.0041(5) 0.0045(4) 0.0058(7) 0.0014(3) -0.0003(5) 0.0005(4)
C1 C 0.0037(7) 0.0032(5) 0.0060(9) -0.0001(5) 0.0005(7) -0.0003(5)
C2 C 0.0046(7) 0.0040(5) 0.0067(10) 0.0000(5) 0.0022(7) 0.0010(5)
C3 C 0.0044(7) 0.0044(5) 0.0012(9) -0.0006(5) -0.0012(7) -0.0014(5)
C4 C 0.0045(7) 0.0030(5) 0.0049(9) -0.0006(5) 0.0009(7) -0.0005(5)
C5 C 0.0058(7) 0.0032(5) 0.0081(10) -0.0001(5) 0.0022(8) -0.0005(5)
C6 C 0.0048(7) 0.0047(5) 0.0023(9) 0.0004(5) -0.0004(7) -0.0001(5)
H2 H 0.0146(19) 0.0138(15) 0.029(3) 0.0066(13) 0.003(2) 0.0065(16)
H3 H 0.0152(19) 0.0216(17) 0.012(2) -0.0050(14) -0.0017(18) -0.0010(16)
N1 N 0.0080(5) 0.0043(4) 0.0042(7) 0.0010(4) 0.0012(5) 0.0006(4)
C7 C 0.0072(7) 0.0041(5) 0.0054(10) 0.0006(5) 0.0019(7) -0.0004(5)
C8 C 0.0038(7) 0.0054(6) 0.0055(10) 0.0007(5) 0.0008(7) 0.0019(5)
C9 C 0.0087(8) 0.0040(5) 0.0053(10) 0.0009(5) 0.0021(8) -0.0010(5)
C10 C 0.0091(8) 0.0044(6) 0.0060(10) 0.0014(5) 0.0023(8) 0.0002(5)
C11 C 0.0067(7) 0.0058(6) 0.0070(10) 0.0004(5) 0.0025(7) -0.0001(6)
C12 C 0.0090(8) 0.0075(6) 0.0084(10) 0.0001(6) 0.0029(8) 0.0007(6)
H1 H 0.023(2) 0.0192(17) 0.017(3) 0.0028(15) 0.008(2) 0.0058(15)
H4 H 0.037(3) 0.0155(16) 0.013(2) 0.0037(16) 0.012(2) -0.0035(15)
H5 H 0.032(3) 0.0115(15) 0.033(3) 0.0060(15) 0.014(3) 0.0042(17)
H6 H 0.035(3) 0.0208(18) 0.014(3) 0.0041(17) 0.009(2) -0.0105(17)
H7 H 0.039(3) 0.0183(17) 0.014(2) 0.0062(17) 0.011(2) 0.0127(16)
H8 H 0.026(3) 0.042(3) 0.036(4) 0.020(2) 0.014(3) 0.020(3)
H9 H 0.057(4) 0.0176(17) 0.011(2) 0.003(2) 0.014(3) -0.0008(16)
H10 H 0.031(3) 0.036(3) 0.045(4) -0.016(2) 0.019(3) 0.003(3)

loop_
_atom_type_symbol
_atom_type_scat_length_neutron
_atom_type_scat_source
C 6.646 International_Tables_Vol_C
H -3.739 International_Tables_Vol_C
Cl 9.577 International_Tables_Vol_C
N 9.360 International_Tables_Vol_C
O 5.803 International_Tables_Vol_C
